data_2215042
loop_
_publ_author_name
'Golchoubian, Hamid'
'Nazari, Omelila'

_publ_section_title
;<i>catena</i>-Poly[[[hemiaquacopper(II)]-\m-(3,9-dimethyl-4,8-diazaundeca-3,8-diene-2,10-dione
 dioximato)-\k^4^<i>N</i>,<i>N</i>',<i>N</i>'',<i>N</i>'':\k<i>O</i>]
 perchlorate]
;
_journal_coeditor_code CF2129
_journal_issue 9
_journal_name_full 'Acta Crystallographica Section E'
_journal_page_first m2324
_journal_page_last m2324
_journal_paper_doi 10.1107/S160053680703886X
_journal_volume 63
_journal_year 2007
_chemical_formula_iupac '[Cu (C11 H19 N4 O2) (H2 O)0.5] Cl O4'
_chemical_formula_moiety 'C11 H20 Cu N4 O2.5 + , Cl O4 -'
_chemical_formula_sum 'C11 H20 Cl Cu N4 O6.5'
_chemical_formula_weight 411.30
_chemical_name_systematic
;
catena-Poly[[[hemiaquacopper(II)]-\m-3,9-dimethyl-4,8-diazaundeca-3,8-diene-
2,10-dione dioximato-\k^4^N,N',N'',N'':\kO)] perchlorate]
;
_space_group_IT_number 14
_symmetry_cell_setting monoclinic
_symmetry_space_group_name_Hall '-P 2yn'
_symmetry_space_group_name_H-M 'P 1 21/n 1'
_atom_sites_solution_hydrogens mixed
_atom_sites_solution_primary direct
_atom_sites_solution_secondary difmap
_audit_creation_method SHELXL97
_cell_angle_alpha 90.00
_cell_angle_beta 90.4450(10)
_cell_angle_gamma 90.00
_cell_formula_units_Z 4
_cell_length_a 13.0833(5)
_cell_length_b 6.6401(3)
_cell_length_c 18.6698(7)
_cell_measurement_reflns_used 4849
_cell_measurement_temperature 100(2)
_cell_measurement_theta_max 34.00
_cell_measurement_theta_min 3.11
_cell_volume 1621.88(11)
_computing_cell_refinement APEX2
_computing_data_collection 'APEX2 (Bruker, 2005)'
_computing_data_reduction APEX2
_computing_molecular_graphics 'SHELXTL (Sheldrick, 1998)'
_computing_publication_material SHELXTL
_computing_structure_refinement 'SHELXL97 (Sheldrick, 1997)'
_computing_structure_solution 'SHELXS97 (Sheldrick, 1990)'
_diffrn_ambient_temperature 100(2)
_diffrn_measured_fraction_theta_full 0.997
_diffrn_measured_fraction_theta_max 0.997
_diffrn_measurement_device_type 'Bruker SMART APEXII CCD area-detector'
_diffrn_measurement_method \w
_diffrn_radiation_monochromator graphite
_diffrn_radiation_source 'fine-focus sealed tube'
_diffrn_radiation_type MoK\a
_diffrn_radiation_wavelength 0.71073
_diffrn_reflns_av_R_equivalents 0.0349
_diffrn_reflns_av_sigmaI/netI 0.0366
_diffrn_reflns_limit_h_max 18
_diffrn_reflns_limit_h_min -18
_diffrn_reflns_limit_k_max 8
_diffrn_reflns_limit_k_min -9
_diffrn_reflns_limit_l_max 26
_diffrn_reflns_limit_l_min -26
_diffrn_reflns_number 15994
_diffrn_reflns_theta_full 30.00
_diffrn_reflns_theta_max 30.00
_diffrn_reflns_theta_min 1.89
_exptl_absorpt_coefficient_mu 1.550
_exptl_absorpt_correction_T_max 0.832
_exptl_absorpt_correction_T_min 0.577
_exptl_absorpt_correction_type multi-scan
_exptl_absorpt_process_details '(APEX2; Bruker, 2005)'
_exptl_crystal_colour brown
_exptl_crystal_density_diffrn 1.684
_exptl_crystal_density_method 'not measured'
_exptl_crystal_description prism
_exptl_crystal_F_000 848
_exptl_crystal_size_max 0.36
_exptl_crystal_size_mid 0.35
_exptl_crystal_size_min 0.12
_refine_diff_density_max 0.526
_refine_diff_density_min -0.968
_refine_ls_extinction_method none
_refine_ls_goodness_of_fit_ref 1.001
_refine_ls_hydrogen_treatment constr
_refine_ls_matrix_type full
_refine_ls_number_parameters 221
_refine_ls_number_reflns 4717
_refine_ls_number_restraints 0
_refine_ls_restrained_S_all 1.001
_refine_ls_R_factor_all 0.0524
_refine_ls_R_factor_gt 0.0336
_refine_ls_shift/su_max 0.001
_refine_ls_shift/su_mean 0.000
_refine_ls_structure_factor_coef Fsqd
_refine_ls_weighting_details 'calc w = 1/[\s^2^(Fo^2^)+(0.03P)^2^+1.5P] where P=(Fo^2^+2Fc^2^)/3'
_refine_ls_weighting_scheme calc
_refine_ls_wR_factor_gt 0.0711
_refine_ls_wR_factor_ref 0.0808
_reflns_number_gt 3609
_reflns_number_total 4717
_reflns_threshold_expression I>2\s(I)
_cod_data_source_file cf2129.cif
_cod_data_source_block I
_cod_original_sg_symbol_H-M 'P 21/n'
_cod_database_code 2215042
_cod_database_fobs_code 2215042

loop_
_symmetry_equiv_pos_as_xyz
'x, y, z'
'-x+1/2, y+1/2, -z+1/2'
'-x, -y, -z'
'x-1/2, -y-1/2, z-1/2'

loop_
_atom_site_type_symbol
_atom_site_label
_atom_site_fract_x
_atom_site_fract_y
_atom_site_fract_z
_atom_site_U_iso_or_equiv
_atom_site_adp_type
_atom_site_calc_flag
_atom_site_refinement_flags
_atom_site_occupancy
Cu Cu1 0.337030(18) 0.28836(4) 0.333467(15) 0.02361(8) Uani d . 1
Cl Cl1 0.73712(4) 0.02121(8) 0.07806(3) 0.02456(11) Uani d . 1
O O1 0.23722(10) 0.6526(2) 0.28151(7) 0.0174(3) Uani d . 1
O O2 0.42009(10) 0.6102(2) 0.24366(7) 0.0209(3) Uani d . 1
H H2A 0.3595 0.6461 0.2511 0.031 Uiso calc R 1
O O3 0.69075(12) -0.0705(3) 0.13955(9) 0.0362(4) Uani d . 1
O O4 0.84578(13) -0.0135(4) 0.08157(10) 0.0483(5) Uani d . 1
O O5 0.69497(15) -0.0660(3) 0.01428(9) 0.0374(4) Uani d . 1
O O6 0.71672(17) 0.2335(3) 0.07880(10) 0.0469(5) Uani d . 1
N N1 0.22697(12) 0.4842(2) 0.32114(8) 0.0155(3) Uani d . 1
N N2 0.23733(12) 0.1622(2) 0.39627(9) 0.0176(3) Uani d . 1
N N3 0.45279(12) 0.1049(3) 0.34784(9) 0.0181(3) Uani d . 1
N N4 0.43956(12) 0.4366(3) 0.27955(8) 0.0156(3) Uani d . 1
C C1 0.05749(14) 0.5895(3) 0.36414(11) 0.0205(4) Uani d . 1
H H1A 0.0744 0.7179 0.3412 0.031 Uiso calc R 1
H H1B 0.0415 0.6128 0.4147 0.031 Uiso calc R 1
H H1C -0.0019 0.5296 0.3399 0.031 Uiso calc R 1
C C2 0.14635(13) 0.4499(3) 0.35890(10) 0.0151(4) Uani d . 1
C C3 0.15169(14) 0.2563(3) 0.39869(10) 0.0158(4) Uani d . 1
C C4 0.05944(15) 0.1835(3) 0.43799(11) 0.0233(4) Uani d . 1
H H4B 0.0541 0.0369 0.4332 0.035 Uiso calc R 1
H H4C -0.0019 0.2468 0.4177 0.035 Uiso calc R 1
H H4D 0.0658 0.2191 0.4888 0.035 Uiso calc R 1
C C5 0.25740(16) -0.0270(3) 0.43378(11) 0.0221(4) Uani d . 1
H H5B 0.2376 -0.1414 0.4026 0.026 Uiso calc R 1
H H5C 0.2154 -0.0332 0.4776 0.026 Uiso calc R 1
C C6 0.36965(17) -0.0454(3) 0.45408(11) 0.0243(4) Uani d . 1
H H6B 0.3775 -0.1594 0.4878 0.029 Uiso calc R 1
H H6C 0.3904 0.0786 0.4798 0.029 Uiso calc R 1
C C7 0.44309(16) -0.0778(3) 0.39138(11) 0.0235(4) Uani d . 1
H H7A 0.5112 -0.1166 0.4103 0.028 Uiso calc R 1
H H7B 0.4175 -0.1894 0.3610 0.028 Uiso calc R 1
C C8 0.63399(16) 0.0489(4) 0.31626(12) 0.0300(5) Uani d . 1
H H8A 0.6279 -0.0723 0.3458 0.045 Uiso calc R 1
H H8B 0.6885 0.1349 0.3355 0.045 Uiso calc R 1
H H8C 0.6503 0.0104 0.2670 0.045 Uiso calc R 1
C C9 0.53527(14) 0.1615(3) 0.31692(10) 0.0193(4) Uani d . 1
C C10 0.52860(14) 0.3557(3) 0.27613(10) 0.0187(4) Uani d . 1
C C11 0.61537(14) 0.4418(4) 0.23499(11) 0.0271(5) Uani d . 1
H H11A 0.5951 0.5721 0.2147 0.041 Uiso calc R 1
H H11B 0.6337 0.3495 0.1962 0.041 Uiso calc R 1
H H11C 0.6743 0.4604 0.2670 0.041 Uiso calc R 1
O O1S 0.4279(2) 0.4681(5) 0.44200(16) 0.0267(7) Uani d P 0.50
H H1S 0.4925 0.4607 0.4464 0.032 Uiso d PR 0.50
H H2S 0.3888 0.4851 0.4777 0.032 Uiso d PR 0.50

loop_
_atom_site_aniso_label
_atom_site_aniso_U_11
_atom_site_aniso_U_22
_atom_site_aniso_U_33
_atom_site_aniso_U_12
_atom_site_aniso_U_13
_atom_site_aniso_U_23
Cu1 0.01772(12) 0.01642(13) 0.03693(16) 0.00581(10) 0.01567(10) 0.00905(11)
Cl1 0.0289(2) 0.0278(3) 0.0169(2) -0.0001(2) -0.00467(18) -0.00056(19)
O1 0.0180(6) 0.0159(7) 0.0184(7) 0.0006(5) 0.0031(5) 0.0046(5)
O2 0.0188(7) 0.0231(8) 0.0208(7) -0.0013(6) 0.0045(5) 0.0053(6)
O3 0.0218(8) 0.0559(12) 0.0308(9) 0.0033(8) 0.0004(6) 0.0138(8)
O4 0.0239(8) 0.0888(17) 0.0321(9) -0.0020(9) 0.0055(7) 0.0093(10)
O5 0.0602(11) 0.0255(9) 0.0262(8) 0.0064(8) -0.0182(8) -0.0078(7)
O6 0.0786(14) 0.0260(10) 0.0360(10) -0.0010(9) -0.0077(10) -0.0084(8)
N1 0.0167(7) 0.0142(8) 0.0155(7) -0.0009(6) 0.0037(6) 0.0010(6)
N2 0.0202(8) 0.0147(8) 0.0179(8) -0.0010(6) 0.0059(6) 0.0011(6)
N3 0.0176(7) 0.0202(9) 0.0166(8) 0.0031(6) -0.0016(6) -0.0010(7)
N4 0.0152(7) 0.0193(8) 0.0122(7) -0.0023(6) 0.0003(6) -0.0014(6)
C1 0.0125(8) 0.0301(11) 0.0191(9) 0.0030(7) 0.0014(7) 0.0027(8)
C2 0.0137(8) 0.0186(9) 0.0130(8) -0.0015(7) 0.0010(6) -0.0023(7)
C3 0.0160(8) 0.0184(10) 0.0129(8) -0.0037(7) 0.0033(6) -0.0019(7)
C4 0.0193(9) 0.0265(12) 0.0241(10) -0.0057(8) 0.0073(8) 0.0013(9)
C5 0.0272(10) 0.0155(10) 0.0236(10) -0.0012(8) 0.0053(8) 0.0024(8)
C6 0.0327(11) 0.0207(10) 0.0196(9) 0.0027(9) -0.0011(8) 0.0029(8)
C7 0.0261(10) 0.0211(11) 0.0233(10) 0.0063(8) -0.0015(8) 0.0009(8)
C8 0.0164(9) 0.0431(14) 0.0304(11) 0.0087(9) -0.0017(8) -0.0027(10)
C9 0.0147(8) 0.0285(11) 0.0148(9) 0.0032(7) -0.0031(7) -0.0056(8)
C10 0.0117(8) 0.0300(11) 0.0143(8) -0.0031(7) -0.0009(6) -0.0063(8)
C11 0.0116(8) 0.0478(15) 0.0220(10) -0.0042(9) 0.0031(7) 0.0002(10)
O1S 0.0223(14) 0.0324(18) 0.0254(15) -0.0045(13) 0.0071(12) -0.0054(13)

loop_
_atom_type_symbol
_atom_type_description
_atom_type_scat_dispersion_real
_atom_type_scat_dispersion_imag
_atom_type_scat_source
C C 0.0033 0.0016 'International Tables Vol C Tables 4.2.6.8 and 6.1.1.4'
H H 0.0000 0.0000 'International Tables Vol C Tables 4.2.6.8 and 6.1.1.4'
N N 0.0061 0.0033 'International Tables Vol C Tables 4.2.6.8 and 6.1.1.4'
O O 0.0106 0.0060 'International Tables Vol C Tables 4.2.6.8 and 6.1.1.4'
Cl Cl 0.1484 0.1585 'International Tables Vol C Tables 4.2.6.8 and 6.1.1.4'
Cu Cu 0.3201 1.2651 'International Tables Vol C Tables 4.2.6.8 and 6.1.1.4'

loop_
_geom_angle_atom_site_label_1
_geom_angle_atom_site_label_2
_geom_angle_atom_site_label_3
_geom_angle
N2 Cu1 N4 173.41(7)
N2 Cu1 N1 82.00(7)
N4 Cu1 N1 96.46(7)
N2 Cu1 N3 99.81(7)
N4 Cu1 N3 81.41(7)
N1 Cu1 N3 176.58(7)
O5 Cl1 O6 109.57(11)
O5 Cl1 O3 109.31(11)
O6 Cl1 O3 109.19(12)
O5 Cl1 O4 110.29(12)
O6 Cl1 O4 109.90(14)
O3 Cl1 O4 108.55(10)
N4 O2 H2A 109.5
C2 N1 O1 122.01(16)
C2 N1 Cu1 114.99(13)
O1 N1 Cu1 122.74(11)
C3 N2 C5 123.73(16)
C3 N2 Cu1 113.58(13)
C5 N2 Cu1 122.62(12)
C9 N3 C7 124.64(17)
C9 N3 Cu1 114.03(14)
C7 N3 Cu1 121.33(13)
C10 N4 O2 119.86(16)
C10 N4 Cu1 116.23(14)
O2 N4 Cu1 123.83(11)
C2 C1 H1A 109.5
C2 C1 H1B 109.5
H1A C1 H1B 109.5
C2 C1 H1C 109.5
H1A C1 H1C 109.5
H1B C1 H1C 109.5
N1 C2 C3 112.90(16)
N1 C2 C1 124.48(18)
C3 C2 C1 122.60(16)
N2 C3 C2 116.17(16)
N2 C3 C4 124.53(18)
C2 C3 C4 119.29(17)
C3 C4 H4B 109.5
C3 C4 H4C 109.5
H4B C4 H4C 109.5
C3 C4 H4D 109.5
H4B C4 H4D 109.5
H4C C4 H4D 109.5
N2 C5 C6 111.00(17)
N2 C5 H5B 109.4
C6 C5 H5B 109.4
N2 C5 H5C 109.4
C6 C5 H5C 109.4
H5B C5 H5C 108.0
C5 C6 C7 115.52(17)
C5 C6 H6B 108.4
C7 C6 H6B 108.4
C5 C6 H6C 108.4
C7 C6 H6C 108.4
H6B C6 H6C 107.5
N3 C7 C6 111.36(17)
N3 C7 H7A 109.4
C6 C7 H7A 109.4
N3 C7 H7B 109.4
C6 C7 H7B 109.4
H7A C7 H7B 108.0
C9 C8 H8A 109.5
C9 C8 H8B 109.5
H8A C8 H8B 109.5
C9 C8 H8C 109.5
H8A C8 H8C 109.5
H8B C8 H8C 109.5
N3 C9 C8 126.0(2)
N3 C9 C10 115.75(17)
C8 C9 C10 118.26(18)
N4 C10 C11 124.0(2)
N4 C10 C9 112.56(16)
C11 C10 C9 123.38(18)
C10 C11 H11A 109.5
C10 C11 H11B 109.5
H11A C11 H11B 109.5
C10 C11 H11C 109.5
H11A C11 H11C 109.5
H11B C11 H11C 109.5
H1S O1S H2S 122.3

loop_
_geom_bond_atom_site_label_1
_geom_bond_atom_site_label_2
_geom_bond_distance
Cu1 N2 1.9499(16)
Cu1 N4 1.9502(16)
Cu1 N1 1.9525(16)
Cu1 N3 1.9607(16)
Cl1 O5 1.4309(16)
Cl1 O6 1.4346(19)
Cl1 O3 1.4380(17)
Cl1 O4 1.4411(18)
O1 N1 1.348(2)
O2 N4 1.357(2)
O2 H2A 0.840
N1 C2 1.293(2)
N2 C3 1.284(2)
N2 C5 1.461(3)
N3 C9 1.284(2)
N3 C7 1.466(3)
N4 C10 1.285(2)
C1 C2 1.491(3)
C1 H1A 0.980
C1 H1B 0.980
C1 H1C 0.980
C2 C3 1.486(3)
C3 C4 1.498(2)
C4 H4B 0.980
C4 H4C 0.980
C4 H4D 0.980
C5 C6 1.519(3)
C5 H5B 0.990
C5 H5C 0.990
C6 C7 1.535(3)
C6 H6B 0.990
C6 H6C 0.990
C7 H7A 0.990
C7 H7B 0.990
C8 C9 1.492(3)
C8 H8A 0.980
C8 H8B 0.980
C8 H8C 0.980
C9 C10 1.499(3)
C10 C11 1.490(3)
C11 H11A 0.980
C11 H11B 0.980
C11 H11C 0.980
O1S H1S 0.850
O1S H2S 0.850

loop_
_geom_hbond_atom_site_label_D
_geom_hbond_atom_site_label_H
_geom_hbond_atom_site_label_A
_geom_hbond_site_symmetry_A
_geom_hbond_distance_DH
_geom_hbond_distance_HA
_geom_hbond_distance_DA
_geom_hbond_angle_DHA
O2 H2A O1 1_555 0.84 1.703 2.516(2) 162.25
O1S H1S O4 2_655 0.85 2.191 3.000(2) 159.09
O1S H2S O4 4_566 0.85 2.033 2.842(2) 158.87
